data_4068205
loop_
_publ_author_name
'Kimura, Takashi'
'Ishiwata, Koji'
'Kuwata, Shigeki'
'Ikariya, Takao'

_publ_section_title
;
 Trapping of a Doubly Unsaturated Dinuclear Iridium(II) Sulfonylimido
 Complex with Phosphine and Lewis Acidic Group 11 and 12 Metals
;
_journal_issue 3
_journal_name_full Organometallics
_journal_page_first 1204
_journal_paper_doi 10.1021/om201218j
_journal_volume 31
_journal_year 2012
_chemical_formula_moiety 'C24 H42 Ir2 N O2 P S'
_chemical_formula_sum 'C24 H42 Ir2 N O2 P S'
_chemical_formula_weight 824.08
_space_group_IT_number 14
_symmetry_cell_setting monoclinic
_symmetry_Int_Tables_number 14
_symmetry_space_group_name_Hall '-P 2yn'
_symmetry_space_group_name_H-M 'P 1 21/n 1'
_atom_sites_solution_hydrogens geom
_atom_sites_solution_primary direct
_atom_sites_solution_secondary difmap
_cell_angle_alpha 90.0000
_cell_angle_beta 99.287(3)
_cell_angle_gamma 90.0000
_cell_formula_units_Z 4
_cell_length_a 11.008(2)
_cell_length_b 15.888(3)
_cell_length_c 15.922(4)
_cell_measurement_reflns_used 11106
_cell_measurement_temperature 193
_cell_measurement_theta_max 31.50
_cell_measurement_theta_min 2.94
_cell_volume 2748.2(10)
_computing_cell_refinement CrystalClear
_computing_data_collection 'CrystalClear (Rigaku Corp., 2000)'
_computing_data_reduction CrystalClear
_computing_molecular_graphics 'CrystalStructure 4.0'
_computing_publication_material 'CrystalStructure 4.0 (Rigaku, 2010)'
_computing_structure_refinement 'CRYSTALS (Carruthers, et al., 1999)'
_computing_structure_solution 'DIRDIF99-PATTY (Gould, et al., 1999)'
_diffrn_ambient_temperature 193
_diffrn_detector_area_resol_mean 7.314
_diffrn_measured_fraction_theta_full 0.965
_diffrn_measured_fraction_theta_max 0.965
_diffrn_measurement_device_type 'Rigaku Saturn70'
_diffrn_measurement_method \w
_diffrn_radiation_type 'Mo K\a'
_diffrn_radiation_wavelength 0.71070
_diffrn_reflns_av_R_equivalents 0.0353
_diffrn_reflns_limit_h_max 14
_diffrn_reflns_limit_h_min -13
_diffrn_reflns_limit_k_max 20
_diffrn_reflns_limit_k_min -20
_diffrn_reflns_limit_l_max 19
_diffrn_reflns_limit_l_min -20
_diffrn_reflns_number 20720
_diffrn_reflns_theta_full 27.50
_diffrn_reflns_theta_max 27.50
_diffrn_standards_number 0
_exptl_absorpt_coefficient_mu 9.856
_exptl_absorpt_correction_T_max 0.052
_exptl_absorpt_correction_T_min 0.030
_exptl_absorpt_correction_type multi-scan
_exptl_absorpt_process_details 'REQAB (Rigaku, 1998)'
_exptl_crystal_colour green
_exptl_crystal_density_diffrn 1.992
_exptl_crystal_density_method 'not measured'
_exptl_crystal_description block
_exptl_crystal_F_000 1576.00
_exptl_crystal_size_max 0.400
_exptl_crystal_size_mid 0.300
_exptl_crystal_size_min 0.300
_refine_diff_density_max 1.240
_refine_diff_density_min -0.967
_refine_ls_extinction_method none
_refine_ls_goodness_of_fit_ref 1.000
_refine_ls_hydrogen_treatment constr
_refine_ls_number_parameters 322
_refine_ls_number_reflns 6097
_refine_ls_R_factor_gt 0.0253
_refine_ls_shift/su_max 0.000
_refine_ls_structure_factor_coef Fsqd
_refine_ls_weighting_details 'w = 1/[0.0004Fo^2^ + 0.6950\s(Fo^2^)]/(4Fo^2^)'
_refine_ls_weighting_scheme calc
_refine_ls_wR_factor_ref 0.0696
_reflns_number_gt 5386
_reflns_number_total 6103
_reflns_threshold_expression F^2^>2.0\s(F^2^)
_cod_data_source_file om201218j_si_001.cif
_cod_data_source_block '_[(Cp*Ir)2(mu-NMs)(PMe3)](6)'
_cod_original_cell_volume 2748.1(10)
_cod_database_code 4068205

loop_
_symmetry_equiv_pos_site_id
_symmetry_equiv_pos_as_xyz
1 +X,+Y,+Z
2 1/2-X,1/2+Y,1/2-Z
3 -X,-Y,-Z
4 1/2+X,1/2-Y,1/2+Z

loop_
_atom_site_label
_atom_site_type_symbol
_atom_site_fract_x
_atom_site_fract_y
_atom_site_fract_z
_atom_site_U_iso_or_equiv
_atom_site_adp_type
_atom_site_occupancy
_atom_site_symmetry_multiplicity
_atom_site_calc_flag
_atom_site_refinement_flags
Ir(1) Ir 0.682810(10) 0.282260(10) 0.538270(10) 0.01607(5) Uani 1.0 4 d .
Ir(2) Ir 0.768150(10) 0.205560(10) 0.411840(10) 0.01849(5) Uani 1.0 4 d .
S(1) S 0.49076(10) 0.14631(7) 0.41796(7) 0.0260(3) Uani 1.0 4 d .
P(1) P 0.77136(11) 0.18315(7) 0.62866(7) 0.0226(3) Uani 1.0 4 d .
O(1) O 0.4066(4) 0.2056(3) 0.3705(3) 0.0508(13) Uani 1.0 4 d .
O(2) O 0.5103(4) 0.0690(3) 0.3744(3) 0.0392(10) Uani 1.0 4 d .
N(1) N 0.6190(4) 0.1883(3) 0.4553(3) 0.0223(9) Uani 1.0 4 d .
C(1) C 0.4257(5) 0.1198(4) 0.5099(4) 0.0377(15) Uani 1.0 4 d .
C(2) C 0.7315(5) 0.4030(3) 0.6042(4) 0.0375(14) Uani 1.0 4 d .
C(3) C 0.6143(6) 0.3798(3) 0.6213(4) 0.0386(15) Uani 1.0 4 d .
C(4) C 0.5325(5) 0.3769(3) 0.5425(5) 0.0416(16) Uani 1.0 4 d .
C(5) C 0.6022(5) 0.3995(3) 0.4766(3) 0.0315(13) Uani 1.0 4 d .
C(6) C 0.7241(5) 0.4178(3) 0.5169(4) 0.0290(12) Uani 1.0 4 d .
C(7) C 0.8427(8) 0.4232(5) 0.6710(6) 0.088(3) Uani 1.0 4 d .
C(8) C 0.5831(11) 0.3700(5) 0.7104(6) 0.105(4) Uani 1.0 4 d .
C(9) C 0.3990(6) 0.3583(5) 0.5306(9) 0.112(4) Uani 1.0 4 d .
C(10) C 0.5480(9) 0.4084(5) 0.3847(4) 0.083(3) Uani 1.0 4 d .
C(11) C 0.8247(7) 0.4532(4) 0.4757(6) 0.071(3) Uani 1.0 4 d .
C(12) C 0.9469(4) 0.1576(3) 0.3966(3) 0.0271(12) Uani 1.0 4 d .
C(13) C 0.9434(5) 0.2424(4) 0.3700(3) 0.0292(13) Uani 1.0 4 d .
C(14) C 0.8414(5) 0.2495(4) 0.3012(3) 0.0313(13) Uani 1.0 4 d .
C(15) C 0.7893(5) 0.1664(4) 0.2823(3) 0.0276(12) Uani 1.0 4 d .
C(16) C 0.8536(4) 0.1103(3) 0.3424(3) 0.0269(12) Uani 1.0 4 d .
C(17) C 1.0430(5) 0.1190(4) 0.4644(4) 0.0423(16) Uani 1.0 4 d .
C(18) C 1.0356(5) 0.3087(4) 0.4047(4) 0.0443(17) Uani 1.0 4 d .
C(19) C 0.8053(6) 0.3265(4) 0.2503(4) 0.0510(19) Uani 1.0 4 d .
C(20) C 0.6882(5) 0.1438(5) 0.2115(4) 0.0478(17) Uani 1.0 4 d .
C(21) C 0.8292(6) 0.0180(4) 0.3469(4) 0.0426(16) Uani 1.0 4 d .
C(22) C 0.7670(5) 0.0743(3) 0.5940(4) 0.0365(14) Uani 1.0 4 d .
C(23) C 0.7132(6) 0.1715(4) 0.7287(4) 0.0445(17) Uani 1.0 4 d .
C(24) C 0.9343(5) 0.1984(4) 0.6689(4) 0.0377(15) Uani 1.0 4 d .
H(1) H 0.4551 0.1578 0.5546 0.0461 Uiso 1.0 4 calc R
H(2) H 0.4486 0.0640 0.5272 0.0461 Uiso 1.0 4 calc R
H(3) H 0.3386 0.1236 0.4969 0.0463 Uiso 1.0 4 calc R
H(4) H 0.8245 0.4119 0.7262 0.0952 Uiso 1.0 4 calc R
H(5) H 0.8629 0.4810 0.6669 0.0952 Uiso 1.0 4 calc R
H(6) H 0.9104 0.3897 0.6612 0.0951 Uiso 1.0 4 calc R
H(7) H 0.4984 0.3559 0.7057 0.1383 Uiso 1.0 4 calc R
H(8) H 0.5982 0.4216 0.7403 0.1383 Uiso 1.0 4 calc R
H(9) H 0.6315 0.3267 0.7404 0.1383 Uiso 1.0 4 calc R
H(10) H 0.3651 0.3636 0.4721 0.1361 Uiso 1.0 4 calc R
H(11) H 0.3594 0.3969 0.5629 0.1361 Uiso 1.0 4 calc R
H(12) H 0.3868 0.3026 0.5491 0.1361 Uiso 1.0 4 calc R
H(13) H 0.6104 0.4245 0.3531 0.0919 Uiso 1.0 4 calc R
H(14) H 0.4854 0.4501 0.3787 0.0919 Uiso 1.0 4 calc R
H(15) H 0.5136 0.3561 0.3639 0.0919 Uiso 1.0 4 calc R
H(16) H 0.8944 0.4629 0.5182 0.0922 Uiso 1.0 4 calc R
H(17) H 0.7985 0.5049 0.4487 0.0922 Uiso 1.0 4 calc R
H(18) H 0.8461 0.4149 0.4346 0.0921 Uiso 1.0 4 calc R
H(19) H 1.0961 0.1621 0.4901 0.0499 Uiso 1.0 4 calc R
H(20) H 1.0896 0.0784 0.4394 0.0498 Uiso 1.0 4 calc R
H(21) H 1.0038 0.0926 0.5064 0.0498 Uiso 1.0 4 calc R
H(22) H 1.0144 0.3605 0.3762 0.0551 Uiso 1.0 4 calc R
H(23) H 1.1154 0.2919 0.3957 0.0552 Uiso 1.0 4 calc R
H(24) H 1.0352 0.3155 0.4639 0.0551 Uiso 1.0 4 calc R
H(25) H 0.7399 0.3132 0.2057 0.0635 Uiso 1.0 4 calc R
H(26) H 0.8735 0.3471 0.2268 0.0633 Uiso 1.0 4 calc R
H(27) H 0.7786 0.3683 0.2859 0.0635 Uiso 1.0 4 calc R
H(28) H 0.6726 0.0851 0.2136 0.0572 Uiso 1.0 4 calc R
H(29) H 0.7115 0.1575 0.1582 0.0573 Uiso 1.0 4 calc R
H(30) H 0.6159 0.1741 0.2181 0.0573 Uiso 1.0 4 calc R
H(31) H 0.8860 -0.0065 0.3915 0.0518 Uiso 1.0 4 calc R
H(32) H 0.8388 -0.0073 0.2943 0.0517 Uiso 1.0 4 calc R
H(33) H 0.7477 0.0090 0.3574 0.0518 Uiso 1.0 4 calc R
H(34) H 0.6950 0.0476 0.6069 0.0419 Uiso 1.0 4 calc R
H(35) H 0.8378 0.0458 0.6223 0.0419 Uiso 1.0 4 calc R
H(36) H 0.7665 0.0725 0.5343 0.0421 Uiso 1.0 4 calc R
H(37) H 0.7585 0.2073 0.7703 0.0549 Uiso 1.0 4 calc R
H(38) H 0.7222 0.1147 0.7474 0.0550 Uiso 1.0 4 calc R
H(39) H 0.6287 0.1867 0.7208 0.0550 Uiso 1.0 4 calc R
H(40) H 0.9817 0.1714 0.6319 0.0444 Uiso 1.0 4 calc R
H(41) H 0.9536 0.1747 0.7242 0.0443 Uiso 1.0 4 calc R
H(42) H 0.9528 0.2569 0.6715 0.0442 Uiso 1.0 4 calc R

loop_
_atom_site_aniso_label
_atom_site_aniso_U_11
_atom_site_aniso_U_22
_atom_site_aniso_U_33
_atom_site_aniso_U_12
_atom_site_aniso_U_13
_atom_site_aniso_U_23
Ir(1) 0.02102(10) 0.01105(9) 0.01666(9) 0.00154(6) 0.00457(6) -0.00066(6)
Ir(2) 0.02337(10) 0.01436(9) 0.01847(9) 0.00359(6) 0.00562(7) -0.00110(6)
S(1) 0.0273(6) 0.0215(6) 0.0266(6) -0.0033(5) -0.0034(5) 0.0004(5)
P(1) 0.0305(6) 0.0165(6) 0.0201(5) 0.0011(5) 0.0023(5) 0.0017(5)
O(1) 0.043(3) 0.043(3) 0.058(3) 0.0032(18) -0.017(2) 0.014(2)
O(2) 0.046(2) 0.030(2) 0.040(2) -0.0124(17) 0.0023(16) -0.0130(17)
N(1) 0.0259(19) 0.0182(19) 0.0227(18) -0.0036(15) 0.0035(15) -0.0077(15)
C(1) 0.030(3) 0.034(3) 0.051(4) -0.009(3) 0.012(3) -0.000(3)
C(2) 0.058(4) 0.015(3) 0.035(3) 0.006(3) -0.003(3) -0.010(2)
C(3) 0.072(4) 0.016(3) 0.034(3) 0.012(3) 0.031(3) -0.002(2)
C(4) 0.029(3) 0.012(3) 0.088(5) 0.0052(19) 0.021(3) -0.007(3)
C(5) 0.049(3) 0.012(3) 0.030(3) 0.012(2) -0.003(2) -0.0016(18)
C(6) 0.039(3) 0.008(2) 0.044(3) 0.0000(18) 0.018(3) -0.0043(19)
C(7) 0.108(6) 0.035(4) 0.095(6) 0.014(4) -0.061(5) -0.031(4)
C(8) 0.226(12) 0.037(4) 0.082(6) 0.030(6) 0.114(7) 0.006(4)
C(9) 0.028(4) 0.038(4) 0.274(14) 0.007(3) 0.035(6) -0.033(7)
C(10) 0.150(8) 0.034(4) 0.046(4) 0.038(5) -0.047(5) -0.008(3)
C(11) 0.083(5) 0.022(3) 0.125(7) -0.008(4) 0.066(5) -0.001(4)
C(12) 0.026(3) 0.028(3) 0.028(3) 0.0088(19) 0.0062(18) -0.003(2)
C(13) 0.028(3) 0.029(3) 0.034(3) 0.002(2) 0.015(2) -0.006(2)
C(14) 0.037(3) 0.032(3) 0.029(3) 0.015(3) 0.018(2) 0.001(2)
C(15) 0.031(3) 0.031(3) 0.023(2) 0.009(2) 0.0110(18) -0.0019(19)
C(16) 0.033(3) 0.022(3) 0.028(3) 0.0115(19) 0.0089(19) -0.0075(19)
C(17) 0.034(3) 0.046(4) 0.044(3) 0.017(3) -0.001(3) -0.004(3)
C(18) 0.039(3) 0.042(4) 0.057(4) -0.008(3) 0.023(3) -0.015(3)
C(19) 0.069(4) 0.044(4) 0.045(4) 0.017(4) 0.025(3) 0.014(3)
C(20) 0.041(3) 0.075(5) 0.027(3) 0.012(3) 0.003(3) -0.007(3)
C(21) 0.049(4) 0.025(3) 0.055(4) 0.003(3) 0.012(3) -0.008(3)
C(22) 0.050(3) 0.018(3) 0.037(3) 0.003(3) -0.008(3) 0.005(2)
C(23) 0.063(4) 0.044(4) 0.031(3) 0.004(3) 0.019(3) 0.012(3)
C(24) 0.034(3) 0.039(4) 0.037(3) -0.001(3) -0.004(3) -0.002(3)

loop_
_atom_type_symbol
_atom_type_description
_atom_type_scat_dispersion_real
_atom_type_scat_dispersion_imag
_atom_type_scat_source
C C 0.0033 0.0016
;
International Tables for Crystallography
(1992, Vol. C, Tables 4.2.6.8 and 6.1.1.4)
;
H H 0.0000 0.0000
;
International Tables for Crystallography
(1992, Vol. C, Table 6.1.1.4)
;
Ir Ir -1.4442 7.9887
;
International Tables for Crystallography
(1992, Vol. C, Tables 4.2.6.8 and 6.1.1.4)
;
N N 0.0061 0.0033
;
International Tables for Crystallography
(1992, Vol. C, Tables 4.2.6.8 and 6.1.1.4)
;
O O 0.0106 0.0060
;
International Tables for Crystallography
(1992, Vol. C, Tables 4.2.6.8 and 6.1.1.4)
;
P P 0.1023 0.0942
;
International Tables for Crystallography
(1992, Vol. C, Tables 4.2.6.8 and 6.1.1.4)
;
S S 0.1246 0.1234
;
International Tables for Crystallography
(1992, Vol. C, Tables 4.2.6.8 and 6.1.1.4)
;

loop_
_geom_angle_atom_site_label_1
_geom_angle_atom_site_label_2
_geom_angle_atom_site_label_3
_geom_angle
_geom_angle_publ_flag
Ir(2) Ir(1) P(1) 89.65(4) yes
Ir(2) Ir(1) N(1) 45.55(11) yes
Ir(2) Ir(1) C(2) 132.13(16) yes
Ir(2) Ir(1) C(3) 163.39(14) yes
Ir(2) Ir(1) C(4) 133.16(18) yes
Ir(2) Ir(1) C(5) 102.41(14) yes
Ir(2) Ir(1) C(6) 102.79(14) yes
P(1) Ir(1) N(1) 88.30(11) yes
P(1) Ir(1) C(2) 104.90(14) yes
P(1) Ir(1) C(3) 104.99(14) yes
P(1) Ir(1) C(4) 134.09(18) yes
P(1) Ir(1) C(5) 166.24(13) yes
P(1) Ir(1) C(6) 133.93(12) yes
N(1) Ir(1) C(2) 166.78(17) yes
N(1) Ir(1) C(3) 140.59(19) yes
N(1) Ir(1) C(4) 109.34(17) yes
N(1) Ir(1) C(5) 104.83(16) yes
N(1) Ir(1) C(6) 131.49(17) yes
C(2) Ir(1) C(3) 36.9(3) yes
C(2) Ir(1) C(4) 61.82(19) yes
C(2) Ir(1) C(5) 62.05(18) yes
C(2) Ir(1) C(6) 36.63(19) yes
C(3) Ir(1) C(4) 36.9(2) yes
C(3) Ir(1) C(5) 62.20(19) yes
C(3) Ir(1) C(6) 61.4(2) yes
C(4) Ir(1) C(5) 37.7(3) yes
C(4) Ir(1) C(6) 61.90(19) yes
C(5) Ir(1) C(6) 37.16(17) yes
Ir(1) Ir(2) N(1) 50.05(11) yes
Ir(1) Ir(2) C(12) 133.50(12) yes
Ir(1) Ir(2) C(13) 122.60(13) yes
Ir(1) Ir(2) C(14) 133.82(15) yes
Ir(1) Ir(2) C(15) 160.87(12) yes
Ir(1) Ir(2) C(16) 160.19(13) yes
N(1) Ir(2) C(12) 147.74(18) yes
N(1) Ir(2) C(13) 172.29(18) yes
N(1) Ir(2) C(14) 142.95(17) yes
N(1) Ir(2) C(15) 121.85(16) yes
N(1) Ir(2) C(16) 123.61(17) yes
C(12) Ir(2) C(13) 37.56(19) yes
C(12) Ir(2) C(14) 63.73(19) yes
C(12) Ir(2) C(15) 63.84(17) yes
C(12) Ir(2) C(16) 38.85(17) yes
C(13) Ir(2) C(14) 38.33(17) yes
C(13) Ir(2) C(15) 64.18(18) yes
C(13) Ir(2) C(16) 64.07(19) yes
C(14) Ir(2) C(15) 38.80(19) yes
C(14) Ir(2) C(16) 64.12(19) yes
C(15) Ir(2) C(16) 37.61(17) yes
O(1) S(1) O(2) 115.9(3) yes
O(1) S(1) N(1) 112.2(3) yes
O(1) S(1) C(1) 105.9(3) yes
O(2) S(1) N(1) 110.2(2) yes
O(2) S(1) C(1) 107.7(3) yes
N(1) S(1) C(1) 104.1(3) yes
Ir(1) P(1) C(22) 119.06(17) yes
Ir(1) P(1) C(23) 117.0(2) yes
Ir(1) P(1) C(24) 115.65(19) yes
C(22) P(1) C(23) 100.0(3) yes
C(22) P(1) C(24) 102.2(3) yes
C(23) P(1) C(24) 99.9(3) yes
Ir(1) N(1) Ir(2) 84.40(15) yes
Ir(1) N(1) S(1) 137.9(3) yes
Ir(2) N(1) S(1) 133.8(3) yes
Ir(1) C(2) C(3) 72.9(3) yes
Ir(1) C(2) C(6) 72.8(3) yes
Ir(1) C(2) C(7) 128.4(4) yes
C(3) C(2) C(6) 109.2(5) yes
C(3) C(2) C(7) 125.3(6) yes
C(6) C(2) C(7) 124.8(6) yes
Ir(1) C(3) C(2) 70.2(4) yes
Ir(1) C(3) C(4) 71.5(3) yes
Ir(1) C(3) C(8) 128.8(4) yes
C(2) C(3) C(4) 107.8(5) yes
C(2) C(3) C(8) 124.0(6) yes
C(4) C(3) C(8) 127.9(7) yes
Ir(1) C(4) C(3) 71.6(3) yes
Ir(1) C(4) C(5) 70.3(3) yes
Ir(1) C(4) C(9) 125.7(4) yes
C(3) C(4) C(5) 107.4(5) yes
C(3) C(4) C(9) 126.4(8) yes
C(5) C(4) C(9) 126.2(7) yes
Ir(1) C(5) C(4) 72.0(3) yes
Ir(1) C(5) C(6) 72.1(3) yes
Ir(1) C(5) C(10) 125.4(4) yes
C(4) C(5) C(6) 107.3(5) yes
C(4) C(5) C(10) 124.1(6) yes
C(6) C(5) C(10) 128.4(6) yes
Ir(1) C(6) C(2) 70.6(3) yes
Ir(1) C(6) C(5) 70.8(3) yes
Ir(1) C(6) C(11) 128.0(4) yes
C(2) C(6) C(5) 108.2(5) yes
C(2) C(6) C(11) 125.1(5) yes
C(5) C(6) C(11) 126.5(5) yes
Ir(2) C(12) C(13) 73.5(3) yes
Ir(2) C(12) C(16) 71.2(3) yes
Ir(2) C(12) C(17) 127.4(4) yes
C(13) C(12) C(16) 109.6(4) yes
C(13) C(12) C(17) 125.7(5) yes
C(16) C(12) C(17) 124.3(5) yes
Ir(2) C(13) C(12) 68.9(3) yes
Ir(2) C(13) C(14) 68.9(3) yes
Ir(2) C(13) C(18) 129.9(4) yes
C(12) C(13) C(14) 106.5(5) yes
C(12) C(13) C(18) 125.0(5) yes
C(14) C(13) C(18) 128.4(5) yes
Ir(2) C(14) C(13) 72.8(3) yes
Ir(2) C(14) C(15) 71.9(3) yes
Ir(2) C(14) C(19) 127.4(4) yes
C(13) C(14) C(15) 108.6(5) yes
C(13) C(14) C(19) 125.9(5) yes
C(15) C(14) C(19) 125.0(5) yes
Ir(2) C(15) C(14) 69.3(3) yes
Ir(2) C(15) C(16) 70.2(3) yes
Ir(2) C(15) C(20) 126.6(4) yes
C(14) C(15) C(16) 107.2(4) yes
C(14) C(15) C(20) 126.6(5) yes
C(16) C(15) C(20) 126.1(5) yes
Ir(2) C(16) C(12) 70.0(3) yes
Ir(2) C(16) C(15) 72.2(3) yes
Ir(2) C(16) C(21) 124.2(4) yes
C(12) C(16) C(15) 107.9(4) yes
C(12) C(16) C(21) 126.8(5) yes
C(15) C(16) C(21) 125.4(5) yes
S(1) C(1) H(1) 109.382 no
S(1) C(1) H(2) 109.634 no
S(1) C(1) H(3) 109.389 no
H(1) C(1) H(2) 109.477 no
H(1) C(1) H(3) 109.468 no
H(2) C(1) H(3) 109.477 no
C(2) C(7) H(4) 109.937 no
C(2) C(7) H(5) 109.120 no
C(2) C(7) H(6) 109.360 no
H(4) C(7) H(5) 109.470 no
H(4) C(7) H(6) 109.469 no
H(5) C(7) H(6) 109.471 no
C(3) C(8) H(7) 108.478 no
C(3) C(8) H(8) 109.380 no
C(3) C(8) H(9) 110.541 no
H(7) C(8) H(8) 109.481 no
H(7) C(8) H(9) 109.473 no
H(8) C(8) H(9) 109.467 no
C(4) C(9) H(10) 109.421 no
C(4) C(9) H(11) 109.558 no
C(4) C(9) H(12) 109.429 no
H(10) C(9) H(11) 109.471 no
H(10) C(9) H(12) 109.477 no
H(11) C(9) H(12) 109.470 no
C(5) C(10) H(13) 109.601 no
C(5) C(10) H(14) 109.404 no
C(5) C(10) H(15) 109.400 no
H(13) C(10) H(14) 109.477 no
H(13) C(10) H(15) 109.473 no
H(14) C(10) H(15) 109.472 no
C(6) C(11) H(16) 108.625 no
C(6) C(11) H(17) 109.477 no
C(6) C(11) H(18) 110.301 no
H(16) C(11) H(17) 109.475 no
H(16) C(11) H(18) 109.473 no
H(17) C(11) H(18) 109.473 no
C(12) C(17) H(19) 108.955 no
C(12) C(17) H(20) 109.802 no
C(12) C(17) H(21) 109.654 no
H(19) C(17) H(20) 109.478 no
H(19) C(17) H(21) 109.471 no
H(20) C(17) H(21) 109.467 no
C(13) C(18) H(22) 109.384 no
C(13) C(18) H(23) 109.516 no
C(13) C(18) H(24) 109.510 no
H(22) C(18) H(23) 109.471 no
H(22) C(18) H(24) 109.473 no
H(23) C(18) H(24) 109.473 no
C(14) C(19) H(25) 109.189 no
C(14) C(19) H(26) 109.881 no
C(14) C(19) H(27) 109.336 no
H(25) C(19) H(26) 109.470 no
H(25) C(19) H(27) 109.478 no
H(26) C(19) H(27) 109.473 no
C(15) C(20) H(28) 109.026 no
C(15) C(20) H(29) 110.074 no
C(15) C(20) H(30) 109.299 no
H(28) C(20) H(29) 109.477 no
H(28) C(20) H(30) 109.475 no
H(29) C(20) H(30) 109.473 no
C(16) C(21) H(31) 109.617 no
C(16) C(21) H(32) 109.044 no
C(16) C(21) H(33) 109.753 no
H(31) C(21) H(32) 109.471 no
H(31) C(21) H(33) 109.472 no
H(32) C(21) H(33) 109.469 no
P(1) C(22) H(34) 110.003 no
P(1) C(22) H(35) 109.252 no
P(1) C(22) H(36) 109.149 no
H(34) C(22) H(35) 109.475 no
H(34) C(22) H(36) 109.476 no
H(35) C(22) H(36) 109.472 no
P(1) C(23) H(37) 109.245 no
P(1) C(23) H(38) 109.683 no
P(1) C(23) H(39) 109.483 no
H(37) C(23) H(38) 109.472 no
H(37) C(23) H(39) 109.471 no
H(38) C(23) H(39) 109.473 no
P(1) C(24) H(40) 109.257 no
P(1) C(24) H(41) 109.452 no
P(1) C(24) H(42) 109.706 no
H(40) C(24) H(41) 109.471 no
H(40) C(24) H(42) 109.464 no
H(41) C(24) H(42) 109.478 no

loop_
_geom_bond_atom_site_label_1
_geom_bond_atom_site_label_2
_geom_bond_distance
_geom_bond_publ_flag
Ir(1) Ir(2) 2.6514(5) yes
Ir(1) P(1) 2.2468(12) yes
Ir(1) N(1) 2.042(4) yes
Ir(1) C(2) 2.210(5) yes
Ir(1) C(3) 2.245(6) yes
Ir(1) C(4) 2.244(5) yes
Ir(1) C(5) 2.222(5) yes
Ir(1) C(6) 2.239(5) yes
Ir(2) N(1) 1.902(4) yes
Ir(2) C(12) 2.160(5) yes
Ir(2) C(13) 2.219(5) yes
Ir(2) C(14) 2.167(6) yes
Ir(2) C(15) 2.202(5) yes
Ir(2) C(16) 2.176(5) yes
S(1) O(1) 1.446(4) yes
S(1) O(2) 1.444(4) yes
S(1) N(1) 1.587(4) yes
S(1) C(1) 1.781(6) yes
P(1) C(22) 1.814(5) yes
P(1) C(23) 1.820(6) yes
P(1) C(24) 1.821(6) yes
C(2) C(3) 1.410(9) yes
C(2) C(6) 1.398(8) yes
C(2) C(7) 1.521(9) yes
C(3) C(4) 1.421(8) yes
C(3) C(8) 1.520(11) yes
C(4) C(5) 1.442(9) yes
C(4) C(9) 1.481(8) yes
C(5) C(6) 1.421(7) yes
C(5) C(10) 1.495(8) yes
C(6) C(11) 1.486(10) yes
C(12) C(13) 1.411(8) yes
C(12) C(16) 1.442(7) yes
C(12) C(17) 1.514(7) yes
C(13) C(14) 1.441(7) yes
C(13) C(18) 1.505(8) yes
C(14) C(15) 1.452(8) yes
C(14) C(19) 1.485(9) yes
C(15) C(16) 1.411(7) yes
C(15) C(20) 1.494(7) yes
C(16) C(21) 1.495(8) yes
C(1) H(1) 0.950 no
C(1) H(2) 0.950 no
C(1) H(3) 0.950 no
C(7) H(4) 0.950 no
C(7) H(5) 0.950 no
C(7) H(6) 0.950 no
C(8) H(7) 0.950 no
C(8) H(8) 0.950 no
C(8) H(9) 0.950 no
C(9) H(10) 0.950 no
C(9) H(11) 0.950 no
C(9) H(12) 0.950 no
C(10) H(13) 0.950 no
C(10) H(14) 0.950 no
C(10) H(15) 0.950 no
C(11) H(16) 0.950 no
C(11) H(17) 0.950 no
C(11) H(18) 0.950 no
C(17) H(19) 0.950 no
C(17) H(20) 0.950 no
C(17) H(21) 0.950 no
C(18) H(22) 0.950 no
C(18) H(23) 0.950 no
C(18) H(24) 0.950 no
C(19) H(25) 0.950 no
C(19) H(26) 0.950 no
C(19) H(27) 0.950 no
C(20) H(28) 0.950 no
C(20) H(29) 0.950 no
C(20) H(30) 0.950 no
C(21) H(31) 0.950 no
C(21) H(32) 0.950 no
C(21) H(33) 0.950 no
C(22) H(34) 0.950 no
C(22) H(35) 0.950 no
C(22) H(36) 0.950 no
C(23) H(37) 0.950 no
C(23) H(38) 0.950 no
C(23) H(39) 0.950 no
C(24) H(40) 0.950 no
C(24) H(41) 0.950 no
C(24) H(42) 0.950 no

loop_
_geom_contact_atom_site_label_1
_geom_contact_atom_site_label_2
_geom_contact_distance
_geom_contact_publ_flag
_geom_contact_site_symmetry_2
Ir(2) O(2) 3.546(4) no .
Ir(2) C(22) 3.574(6) no .
O(1) C(9) 3.530(12) no .
O(1) C(10) 3.569(9) no .
N(1) C(22) 3.106(6) no .
C(7) C(8) 3.139(15) no .
C(7) C(11) 3.121(13) no .
C(8) C(9) 3.234(14) no .
C(8) C(23) 3.456(11) no .
C(9) C(10) 3.154(15) no .
C(10) C(11) 3.234(11) no .
C(11) C(18) 3.575(10) no .
C(17) C(18) 3.158(9) no .
C(17) C(21) 3.192(8) no .
C(18) C(19) 3.246(9) no .
C(19) C(20) 3.195(10) no .
C(20) C(21) 3.158(8) no .
O(1) C(23) 3.448(7) no 4_454
O(2) C(1) 3.530(7) no 3_656
O(2) C(7) 3.462(9) no 4_454
C(1) O(2) 3.530(7) no 3_656
C(7) O(2) 3.462(9) no 4_555
C(8) C(12) 3.558(12) no 4_455
C(8) C(16) 3.551(13) no 4_455
C(12) C(8) 3.558(12) no 4_554
C(16) C(8) 3.551(13) no 4_554
C(23) O(1) 3.448(7) no 4_555
Ir(1) H(1) 3.2356 no .
Ir(1) H(6) 3.3824 no .
Ir(1) H(9) 3.4297 no .
Ir(1) H(12) 3.3062 no .
Ir(1) H(15) 3.2991 no .
Ir(1) H(18) 3.3701 no .
Ir(1) H(36) 3.4603 no .
Ir(1) H(39) 3.4156 no .
Ir(1) H(42) 3.3851 no .
Ir(2) H(18) 3.4401 no .
Ir(2) H(21) 3.3098 no .
Ir(2) H(24) 3.4049 no .
Ir(2) H(27) 3.2854 no .
Ir(2) H(30) 3.3029 no .
Ir(2) H(33) 3.2398 no .
Ir(2) H(36) 2.8771 no .
S(1) H(12) 3.5503 no .
S(1) H(15) 3.4619 no .
S(1) H(36) 3.4929 no .
P(1) H(1) 3.5135 no .
P(1) H(9) 3.4094 no .
O(1) H(1) 2.9917 no .
O(1) H(2) 3.3360 no .
O(1) H(3) 2.6072 no .
O(1) H(10) 3.0592 no .
O(1) H(12) 3.2721 no .
O(1) H(15) 2.6750 no .
O(2) H(1) 3.3400 no .
O(2) H(2) 2.6302 no .
O(2) H(3) 3.0529 no .
O(2) H(28) 3.3598 no .
O(2) H(30) 3.3575 no .
O(2) H(33) 2.8351 no .
O(2) H(36) 3.4805 no .
N(1) H(1) 2.6289 no .
N(1) H(2) 3.0693 no .
N(1) H(3) 3.4185 no .
N(1) H(15) 3.1668 no .
N(1) H(34) 3.2975 no .
N(1) H(36) 2.6343 no .
C(1) H(12) 3.0152 no .
C(1) H(34) 3.3186 no .
C(2) H(7) 3.3307 no .
C(2) H(8) 2.8225 no .
C(2) H(9) 2.8556 no .
C(2) H(16) 2.6057 no .
C(2) H(17) 3.1444 no .
C(2) H(18) 3.1652 no .
C(2) H(42) 3.4103 no .
C(3) H(4) 2.6750 no .
C(3) H(5) 3.1564 no .
C(3) H(6) 3.2233 no .
C(3) H(10) 3.3363 no .
C(3) H(11) 2.8225 no .
C(3) H(12) 2.8576 no .
C(3) H(39) 3.4444 no .
C(4) H(1) 3.5958 no .
C(4) H(7) 2.7042 no .
C(4) H(8) 3.1952 no .
C(4) H(9) 3.2617 no .
C(4) H(13) 3.3525 no .
C(4) H(14) 2.8262 no .
C(4) H(15) 2.8372 no .
C(5) H(10) 2.6612 no .
C(5) H(11) 3.1970 no .
C(5) H(12) 3.1951 no .
C(5) H(16) 3.3333 no .
C(5) H(17) 2.8259 no .
C(5) H(18) 2.8802 no .
C(6) H(4) 3.3383 no .
C(6) H(5) 2.8049 no .
C(6) H(6) 2.8573 no .
C(6) H(13) 2.7069 no .
C(6) H(14) 3.1847 no .
C(6) H(15) 3.2321 no .
C(7) H(8) 3.0694 no .
C(7) H(9) 3.1313 no .
C(7) H(16) 2.6624 no .
C(7) H(42) 2.9073 no .
C(8) H(4) 2.7114 no .
C(8) H(11) 3.1446 no .
C(8) H(12) 3.2579 no .
C(8) H(37) 3.2754 no .
C(8) H(39) 2.9546 no .
C(9) H(1) 3.2557 no .
C(9) H(7) 2.8249 no .
C(9) H(14) 3.1020 no .
C(9) H(15) 3.1174 no .
C(10) H(10) 2.7202 no .
C(10) H(17) 3.1763 no .
C(10) H(18) 3.2507 no .
C(10) H(27) 3.2577 no .
C(11) H(5) 3.0388 no .
C(11) H(6) 3.1209 no .
C(11) H(13) 2.8451 no .
C(11) H(22) 3.1780 no .
C(11) H(24) 3.2132 no .
C(11) H(27) 3.2724 no .
C(12) H(22) 3.3350 no .
C(12) H(23) 2.8291 no .
C(12) H(24) 2.8378 no .
C(12) H(31) 2.6897 no .
C(12) H(32) 3.2110 no .
C(12) H(33) 3.2147 no .
C(12) H(36) 3.4612 no .
C(13) H(18) 3.1747 no .
C(13) H(19) 2.6592 no .
C(13) H(20) 3.1662 no .
C(13) H(21) 3.2186 no .
C(13) H(25) 3.3516 no .
C(13) H(26) 2.8265 no .
C(13) H(27) 2.8808 no .
C(14) H(18) 3.3736 no .
C(14) H(22) 2.7249 no .
C(14) H(23) 3.2174 no .
C(14) H(24) 3.2521 no .
C(14) H(28) 3.3742 no .
C(14) H(29) 2.8837 no .
C(14) H(30) 2.8792 no .
C(15) H(25) 2.6470 no .
C(15) H(26) 3.1853 no .
C(15) H(27) 3.2107 no .
C(15) H(31) 3.3325 no .
C(15) H(32) 2.8144 no .
C(15) H(33) 2.8417 no .
C(16) H(19) 3.3633 no .
C(16) H(20) 2.8458 no .
C(16) H(21) 2.8706 no .
C(16) H(28) 2.6475 no .
C(16) H(29) 3.1819 no .
C(16) H(30) 3.1805 no .
C(16) H(36) 3.3998 no .
C(17) H(23) 3.1088 no .
C(17) H(24) 3.1244 no .
C(17) H(31) 2.7670 no .
C(17) H(36) 3.4839 no .
C(17) H(40) 2.9739 no .
C(18) H(16) 3.5486 no .
C(18) H(18) 2.7835 no .
C(18) H(19) 2.7243 no .
C(18) H(26) 3.1535 no .
C(18) H(27) 3.2780 no .
C(19) H(13) 3.2919 no .
C(19) H(18) 3.2186 no .
C(19) H(22) 2.8495 no .
C(19) H(29) 3.1520 no .
C(19) H(30) 3.1825 no .
C(20) H(25) 2.7552 no .
C(20) H(32) 3.0897 no .
C(20) H(33) 3.1500 no .
C(21) H(20) 3.1532 no .
C(21) H(21) 3.1577 no .
C(21) H(28) 2.7260 no .
C(21) H(36) 3.2850 no .
C(22) H(2) 3.4980 no .
C(22) H(21) 3.1614 no .
C(22) H(37) 3.5267 no .
C(22) H(38) 2.6481 no .
C(22) H(39) 3.2528 no .
C(22) H(40) 2.8059 no .
C(22) H(41) 3.1136 no .
C(23) H(9) 2.6418 no .
C(23) H(34) 2.7487 no .
C(23) H(35) 3.0805 no .
C(23) H(40) 3.5471 no .
C(23) H(41) 2.6588 no .
C(23) H(42) 3.2253 no .
C(24) H(6) 3.0504 no .
C(24) H(21) 3.2779 no .
C(24) H(34) 3.5805 no .
C(24) H(35) 2.7027 no .
C(24) H(36) 3.2760 no .
C(24) H(37) 2.7163 no .
C(24) H(38) 3.1184 no .
C(24) H(39) 3.5967 no .
H(1) H(12) 2.4166 no .
H(1) H(34) 3.1663 no .
H(1) H(39) 3.0381 no .
H(2) H(34) 2.8151 no .
H(2) H(36) 3.4854 no .
H(3) H(12) 2.9865 no .
H(4) H(8) 2.5416 no .
H(4) H(9) 2.5589 no .
H(4) H(37) 3.4279 no .
H(4) H(42) 3.0361 no .
H(5) H(8) 3.4416 no .
H(5) H(16) 2.4654 no .
H(5) H(17) 3.4534 no .
H(6) H(16) 2.5383 no .
H(6) H(18) 3.5861 no .
H(6) H(41) 3.5691 no .
H(6) H(42) 2.1612 no .
H(7) H(11) 2.6085 no .
H(7) H(12) 2.7290 no .
H(7) H(39) 3.0377 no .
H(8) H(11) 3.5557 no .
H(9) H(37) 2.3600 no .
H(9) H(38) 3.5097 no .
H(9) H(39) 2.2458 no .
H(10) H(14) 2.5474 no .
H(10) H(15) 2.5611 no .
H(11) H(14) 3.5433 no .
H(12) H(15) 3.5631 no .
H(13) H(17) 2.6868 no .
H(13) H(18) 2.7111 no .
H(13) H(25) 3.4284 no .
H(13) H(27) 2.4515 no .
H(14) H(17) 3.5552 no .
H(15) H(27) 3.3559 no .
H(16) H(22) 3.2347 no .
H(16) H(24) 3.0103 no .
H(17) H(27) 3.3604 no .
H(18) H(22) 2.3658 no .
H(18) H(24) 2.5941 no .
H(18) H(26) 3.5381 no .
H(18) H(27) 2.4771 no .
H(19) H(23) 2.5804 no .
H(19) H(24) 2.5445 no .
H(19) H(40) 2.7612 no .
H(20) H(23) 3.4840 no .
H(20) H(31) 2.6212 no .
H(20) H(32) 3.5716 no .
H(21) H(31) 2.5956 no .
H(21) H(35) 2.8954 no .
H(21) H(36) 2.7376 no .
H(21) H(40) 2.4036 no .
H(22) H(26) 2.6303 no .
H(22) H(27) 2.7588 no .
H(23) H(26) 3.5748 no .
H(25) H(29) 2.5901 no .
H(25) H(30) 2.6220 no .
H(26) H(29) 3.5806 no .
H(28) H(32) 2.5286 no .
H(28) H(33) 2.6027 no .
H(29) H(32) 3.5410 no .
H(30) H(33) 3.5871 no .
H(31) H(36) 3.0717 no .
H(33) H(36) 2.9674 no .
H(34) H(38) 2.4529 no .
H(34) H(39) 3.0230 no .
H(35) H(38) 2.7571 no .
H(35) H(40) 2.5369 no .
H(35) H(41) 2.7904 no .
H(36) H(38) 3.5688 no .
H(36) H(40) 3.0512 no .
H(37) H(41) 2.4335 no .
H(37) H(42) 2.9591 no .
H(38) H(41) 2.7990 no .
H(39) H(41) 3.5732 no .
S(1) H(2) 3.4908 no 3_656
S(1) H(4) 3.4236 no 4_454
O(1) H(4) 2.9847 no 4_454
O(1) H(9) 3.4205 no 4_454
O(1) H(23) 3.5686 no 1_455
O(1) H(37) 2.5058 no 4_454
O(1) H(41) 3.1133 no 4_454
O(1) H(42) 3.3434 no 4_454
O(2) H(2) 2.6250 no 3_656
O(2) H(4) 2.8791 no 4_454
O(2) H(5) 3.5285 no 4_454
O(2) H(6) 3.4582 no 4_454
O(2) H(34) 2.9737 no 3_656
C(1) H(2) 3.3250 no 3_656
C(1) H(34) 3.3908 no 3_656
C(2) H(14) 3.3811 no 3_666
C(3) H(14) 2.9165 no 3_666
C(4) H(14) 3.0404 no 3_666
C(5) H(11) 3.3362 no 3_666
C(5) H(14) 3.5582 no 3_666
C(6) H(11) 3.2791 no 3_666
C(7) H(28) 3.5881 no 4_555
C(7) H(30) 3.3571 no 4_555
C(7) H(38) 3.4287 no 2_656
C(8) H(14) 3.2261 no 3_666
C(9) H(14) 3.5171 no 3_666
C(9) H(17) 3.1288 no 3_666
C(9) H(29) 3.1314 no 4_455
C(10) H(8) 3.5800 no 3_666
C(10) H(11) 3.3214 no 3_666
C(10) H(32) 3.5519 no 2_655
C(10) H(41) 2.9145 no 4_454
C(11) H(11) 3.1237 no 3_666
C(11) H(16) 3.3535 no 3_766
C(12) H(7) 3.1881 no 4_554
C(12) H(8) 3.4474 no 4_554
C(12) H(9) 3.4649 no 4_554
C(13) H(7) 3.1869 no 4_554
C(13) H(9) 3.3353 no 4_554
C(13) H(39) 3.5538 no 4_554
C(14) H(7) 2.9928 no 4_554
C(15) H(7) 2.7959 no 4_554
C(16) H(7) 2.9475 no 4_554
C(16) H(8) 3.3999 no 4_554
C(17) H(3) 3.2120 no 1_655
C(17) H(21) 3.4432 no 3_756
C(17) H(31) 2.9136 no 3_756
C(17) H(35) 3.3267 no 3_756
C(18) H(37) 3.5158 no 4_554
C(18) H(39) 3.2546 no 4_554
C(19) H(32) 3.1024 no 2_655
C(19) H(33) 3.3708 no 2_655
C(20) H(6) 3.0795 no 4_454
C(20) H(7) 3.4303 no 4_554
C(20) H(11) 3.3168 no 4_554
C(20) H(17) 3.3932 no 2_645
C(20) H(42) 3.0132 no 4_454
C(21) H(21) 3.2456 no 3_756
C(21) H(25) 3.4148 no 2_645
C(21) H(26) 3.5889 no 2_645
C(21) H(27) 3.2750 no 2_645
C(22) H(2) 3.5643 no 3_656
C(22) H(3) 3.5751 no 3_656
C(22) H(20) 2.9885 no 3_756
C(23) H(22) 3.4966 no 4_455
C(23) H(23) 3.0810 no 4_455
C(24) H(15) 3.2058 no 4_555
C(24) H(25) 3.3252 no 4_555
C(24) H(30) 2.8647 no 4_555
H(1) H(26) 3.0205 no 4_455
H(2) S(1) 3.4908 no 3_656
H(2) O(2) 2.6250 no 3_656
H(2) C(1) 3.3250 no 3_656
H(2) C(22) 3.5643 no 3_656
H(2) H(2) 2.5466 no 3_656
H(2) H(33) 3.2663 no 3_656
H(2) H(34) 3.0187 no 3_656
H(2) H(36) 3.2439 no 3_656
H(3) C(17) 3.2120 no 1_455
H(3) C(22) 3.5751 no 3_656
H(3) H(19) 2.7235 no 1_455
H(3) H(20) 2.8381 no 1_455
H(3) H(33) 3.3801 no 3_656
H(3) H(34) 3.1724 no 3_656
H(3) H(36) 3.3325 no 3_656
H(4) S(1) 3.4236 no 4_555
H(4) O(1) 2.9847 no 4_555
H(4) O(2) 2.8791 no 4_555
H(4) H(30) 3.5083 no 4_555
H(4) H(34) 3.4554 no 2_656
H(4) H(38) 3.3014 no 2_656
H(5) O(2) 3.5285 no 4_555
H(5) H(22) 2.9900 no 3_766
H(5) H(28) 3.5308 no 4_555
H(5) H(38) 2.7677 no 2_656
H(6) O(2) 3.4582 no 4_555
H(6) C(20) 3.0795 no 4_555
H(6) H(28) 2.8999 no 4_555
H(6) H(29) 3.4053 no 4_555
H(6) H(30) 2.5097 no 4_555
H(7) C(12) 3.1881 no 4_455
H(7) C(13) 3.1869 no 4_455
H(7) C(14) 2.9928 no 4_455
H(7) C(15) 2.7959 no 4_455
H(7) C(16) 2.9475 no 4_455
H(7) C(20) 3.4303 no 4_455
H(7) H(14) 3.3787 no 3_666
H(7) H(26) 3.5431 no 4_455
H(7) H(29) 3.1336 no 4_455
H(7) H(32) 3.4163 no 4_455
H(8) C(10) 3.5800 no 3_666
H(8) C(12) 3.4474 no 4_455
H(8) C(16) 3.3999 no 4_455
H(8) H(13) 3.5159 no 3_666
H(8) H(14) 2.8341 no 3_666
H(8) H(20) 3.1861 no 4_455
H(8) H(32) 3.3972 no 4_455
H(8) H(35) 2.9457 no 2_656
H(9) O(1) 3.4205 no 4_555
H(9) C(12) 3.4649 no 4_455
H(9) C(13) 3.3353 no 4_455
H(9) H(23) 3.1376 no 4_455
H(10) H(17) 3.1523 no 3_666
H(10) H(23) 3.0418 no 1_455
H(10) H(37) 3.4277 no 4_454
H(11) C(5) 3.3362 no 3_666
H(11) C(6) 3.2791 no 3_666
H(11) C(10) 3.3214 no 3_666
H(11) C(11) 3.1237 no 3_666
H(11) C(20) 3.3168 no 4_455
H(11) H(13) 3.1313 no 3_666
H(11) H(14) 3.0291 no 3_666
H(11) H(17) 2.3211 no 3_666
H(11) H(28) 3.4144 no 4_455
H(11) H(29) 2.5489 no 4_455
H(12) H(23) 3.5451 no 1_455
H(12) H(29) 2.8684 no 4_455
H(13) H(8) 3.5159 no 3_666
H(13) H(11) 3.1313 no 3_666
H(13) H(32) 2.7235 no 2_655
H(13) H(41) 2.9214 no 4_454
H(14) C(2) 3.3811 no 3_666
H(14) C(3) 2.9165 no 3_666
H(14) C(4) 3.0404 no 3_666
H(14) C(5) 3.5582 no 3_666
H(14) C(8) 3.2261 no 3_666
H(14) C(9) 3.5171 no 3_666
H(14) H(7) 3.3787 no 3_666
H(14) H(8) 2.8341 no 3_666
H(14) H(11) 3.0291 no 3_666
H(14) H(38) 3.4461 no 4_454
H(14) H(41) 3.1355 no 4_454
H(15) C(24) 3.2058 no 4_454
H(15) H(37) 3.1254 no 4_454
H(15) H(38) 3.4674 no 4_454
H(15) H(41) 2.2687 no 4_454
H(15) H(42) 3.5209 no 4_454
H(16) C(11) 3.3535 no 3_766
H(16) H(16) 2.7505 no 3_766
H(16) H(17) 3.3747 no 3_766
H(16) H(18) 3.4349 no 3_766
H(16) H(22) 3.3414 no 3_766
H(17) C(9) 3.1288 no 3_666
H(17) C(20) 3.3932 no 2_655
H(17) H(10) 3.1523 no 3_666
H(17) H(11) 2.3211 no 3_666
H(17) H(16) 3.3747 no 3_766
H(17) H(24) 3.5499 no 3_766
H(17) H(28) 2.9441 no 2_655
H(17) H(29) 2.9539 no 2_655
H(18) H(16) 3.4349 no 3_766
H(18) H(28) 3.5727 no 2_655
H(19) H(3) 2.7235 no 1_655
H(19) H(25) 3.5619 no 4_555
H(19) H(31) 3.0965 no 3_756
H(20) C(22) 2.9885 no 3_756
H(20) H(3) 2.8381 no 1_655
H(20) H(8) 3.1861 no 4_554
H(20) H(21) 3.0770 no 3_756
H(20) H(31) 2.8967 no 3_756
H(20) H(34) 3.2765 no 3_756
H(20) H(35) 2.3987 no 3_756
H(20) H(36) 2.8677 no 3_756
H(21) C(17) 3.4432 no 3_756
H(21) C(21) 3.2456 no 3_756
H(21) H(20) 3.0770 no 3_756
H(21) H(21) 2.9494 no 3_756
H(21) H(31) 2.3129 no 3_756
H(21) H(33) 3.5886 no 3_756
H(22) C(23) 3.4966 no 4_554
H(22) H(5) 2.9900 no 3_766
H(22) H(16) 3.3414 no 3_766
H(22) H(37) 3.5627 no 4_554
H(22) H(38) 3.3338 no 4_554
H(22) H(39) 3.0454 no 4_554
H(23) O(1) 3.5686 no 1_655
H(23) C(23) 3.0810 no 4_554
H(23) H(9) 3.1376 no 4_554
H(23) H(10) 3.0418 no 1_655
H(23) H(12) 3.5451 no 1_655
H(23) H(37) 2.7368 no 4_554
H(23) H(38) 3.1712 no 4_554
H(23) H(39) 2.8327 no 4_554
H(24) H(17) 3.5499 no 3_766
H(24) H(29) 3.4035 no 4_555
H(25) C(21) 3.4148 no 2_655
H(25) C(24) 3.3252 no 4_454
H(25) H(19) 3.5619 no 4_454
H(25) H(31) 3.4402 no 2_655
H(25) H(32) 2.9805 no 2_655
H(25) H(33) 3.2782 no 2_655
H(25) H(40) 2.9052 no 4_454
H(25) H(41) 3.2190 no 4_454
H(25) H(42) 3.3119 no 4_454
H(26) C(21) 3.5889 no 2_655
H(26) H(1) 3.0205 no 4_554
H(26) H(7) 3.5431 no 4_554
H(26) H(32) 3.2660 no 2_655
H(26) H(33) 3.1002 no 2_655
H(26) H(39) 2.8765 no 4_554
H(27) C(21) 3.2750 no 2_655
H(27) H(28) 3.4857 no 2_655
H(27) H(32) 2.5832 no 2_655
H(27) H(33) 3.1734 no 2_655
H(28) C(7) 3.5881 no 4_454
H(28) H(5) 3.5308 no 4_454
H(28) H(6) 2.8999 no 4_454
H(28) H(11) 3.4144 no 4_554
H(28) H(17) 2.9441 no 2_645
H(28) H(18) 3.5727 no 2_645
H(28) H(27) 3.4857 no 2_645
H(28) H(42) 3.4764 no 4_454
H(29) C(9) 3.1314 no 4_554
H(29) H(6) 3.4053 no 4_454
H(29) H(7) 3.1336 no 4_554
H(29) H(11) 2.5489 no 4_554
H(29) H(12) 2.8684 no 4_554
H(29) H(17) 2.9539 no 2_645
H(29) H(24) 3.4035 no 4_454
H(29) H(42) 3.1931 no 4_454
H(30) C(7) 3.3571 no 4_454
H(30) C(24) 2.8647 no 4_454
H(30) H(4) 3.5083 no 4_454
H(30) H(6) 2.5097 no 4_454
H(30) H(40) 3.0721 no 4_454
H(30) H(41) 3.0051 no 4_454
H(30) H(42) 2.1327 no 4_454
H(31) C(17) 2.9136 no 3_756
H(31) H(19) 3.0965 no 3_756
H(31) H(20) 2.8967 no 3_756
H(31) H(21) 2.3129 no 3_756
H(31) H(25) 3.4402 no 2_645
H(31) H(35) 3.1465 no 3_756
H(31) H(40) 3.0499 no 3_756
H(32) C(10) 3.5519 no 2_645
H(32) C(19) 3.1024 no 2_645
H(32) H(7) 3.4163 no 4_554
H(32) H(8) 3.3972 no 4_554
H(32) H(13) 2.7235 no 2_645
H(32) H(25) 2.9805 no 2_645
H(32) H(26) 3.2660 no 2_645
H(32) H(27) 2.5832 no 2_645
H(32) H(40) 3.3659 no 3_756
H(32) H(41) 3.5502 no 3_756
H(33) C(19) 3.3708 no 2_645
H(33) H(2) 3.2663 no 3_656
H(33) H(3) 3.3801 no 3_656
H(33) H(21) 3.5886 no 3_756
H(33) H(25) 3.2782 no 2_645
H(33) H(26) 3.1002 no 2_645
H(33) H(27) 3.1734 no 2_645
H(34) O(2) 2.9737 no 3_656
H(34) C(1) 3.3908 no 3_656
H(34) H(2) 3.0187 no 3_656
H(34) H(3) 3.1724 no 3_656
H(34) H(4) 3.4554 no 2_646
H(34) H(20) 3.2765 no 3_756
H(35) C(17) 3.3267 no 3_756
H(35) H(8) 2.9457 no 2_646
H(35) H(20) 2.3987 no 3_756
H(35) H(31) 3.1465 no 3_756
H(36) H(2) 3.2439 no 3_656
H(36) H(3) 3.3325 no 3_656
H(36) H(20) 2.8677 no 3_756
H(37) O(1) 2.5058 no 4_555
H(37) C(18) 3.5158 no 4_455
H(37) H(10) 3.4277 no 4_555
H(37) H(15) 3.1254 no 4_555
H(37) H(22) 3.5627 no 4_455
H(37) H(23) 2.7368 no 4_455
H(38) C(7) 3.4287 no 2_646
H(38) H(4) 3.3014 no 2_646
H(38) H(5) 2.7677 no 2_646
H(38) H(14) 3.4461 no 4_555
H(38) H(15) 3.4674 no 4_555
H(38) H(22) 3.3338 no 4_455
H(38) H(23) 3.1712 no 4_455
H(39) C(13) 3.5538 no 4_455
H(39) C(18) 3.2546 no 4_455
H(39) H(22) 3.0454 no 4_455
H(39) H(23) 2.8327 no 4_455
H(39) H(26) 2.8765 no 4_455
H(40) H(25) 2.9052 no 4_555
H(40) H(30) 3.0721 no 4_555
H(40) H(31) 3.0499 no 3_756
H(40) H(32) 3.3659 no 3_756
H(41) O(1) 3.1133 no 4_555
H(41) C(10) 2.9145 no 4_555
H(41) H(13) 2.9214 no 4_555
H(41) H(14) 3.1355 no 4_555
H(41) H(15) 2.2687 no 4_555
H(41) H(25) 3.2190 no 4_555
H(41) H(30) 3.0051 no 4_555
H(41) H(32) 3.5502 no 3_756
H(42) O(1) 3.3434 no 4_555
H(42) C(20) 3.0132 no 4_555
H(42) H(15) 3.5209 no 4_555
H(42) H(25) 3.3119 no 4_555
H(42) H(28) 3.4764 no 4_555
H(42) H(29) 3.1931 no 4_555
H(42) H(30) 2.1327 no 4_555

loop_
_geom_torsion_atom_site_label_1
_geom_torsion_atom_site_label_2
_geom_torsion_atom_site_label_3
_geom_torsion_atom_site_label_4
_geom_torsion
_geom_torsion_publ_flag
Ir(2) Ir(1) P(1) C(22) -39.83(7) no
Ir(2) Ir(1) P(1) C(23) -160.29(6) no
Ir(2) Ir(1) P(1) C(24) 82.44(6) no
P(1) Ir(1) Ir(2) N(1) 87.96(19) no
P(1) Ir(1) Ir(2) C(12) -48.57(18) no
P(1) Ir(1) Ir(2) C(13) -94.91(17) no
P(1) Ir(1) Ir(2) C(14) -142.3(2) no
Ir(2) Ir(1) N(1) Ir(2) 0.0 no
Ir(2) Ir(1) N(1) S(1) -158.3(4) no
N(1) Ir(1) Ir(2) N(1) 0.00(14) no
N(1) Ir(1) Ir(2) C(12) -136.54(15) no
N(1) Ir(1) Ir(2) C(13) 177.12(14) no
N(1) Ir(1) Ir(2) C(14) 129.72(15) no
Ir(2) Ir(1) C(2) C(3) 161.32(8) no
Ir(2) Ir(1) C(2) C(6) 44.3(3) no
Ir(2) Ir(1) C(2) C(7) -76.8(5) no
C(2) Ir(1) Ir(2) N(1) -162.08(18) no
C(2) Ir(1) Ir(2) C(12) 61.38(18) no
C(2) Ir(1) Ir(2) C(13) 15.04(18) no
C(2) Ir(1) Ir(2) C(14) -32.36(18) no
Ir(2) Ir(1) C(4) C(3) -159.87(10) no
Ir(2) Ir(1) C(4) C(5) -42.9(3) no
Ir(2) Ir(1) C(4) C(9) 78.1(5) no
C(4) Ir(1) Ir(2) N(1) -73.50(18) no
C(4) Ir(1) Ir(2) C(12) 149.96(18) no
C(4) Ir(1) Ir(2) C(13) 103.62(18) no
C(4) Ir(1) Ir(2) C(14) 56.22(18) no
Ir(2) Ir(1) C(5) C(4) 149.45(13) no
Ir(2) Ir(1) C(5) C(6) -94.87(17) no
Ir(2) Ir(1) C(5) C(10) 29.9(4) no
C(5) Ir(1) Ir(2) N(1) -98.69(13) no
C(5) Ir(1) Ir(2) C(12) 124.77(13) no
C(5) Ir(1) Ir(2) C(13) 78.43(13) no
C(5) Ir(1) Ir(2) C(14) 31.03(13) no
Ir(2) Ir(1) C(6) C(2) -147.94(15) no
Ir(2) Ir(1) C(6) C(5) 93.75(18) no
Ir(2) Ir(1) C(6) C(11) -28.0(4) no
C(6) Ir(1) Ir(2) N(1) -136.80(12) no
C(6) Ir(1) Ir(2) C(12) 86.66(12) no
C(6) Ir(1) Ir(2) C(13) 40.32(12) no
C(6) Ir(1) Ir(2) C(14) -7.08(12) no
P(1) Ir(1) N(1) Ir(2) -91.18(11) no
P(1) Ir(1) N(1) S(1) 110.5(4) no
N(1) Ir(1) P(1) C(22) 5.70(13) no
N(1) Ir(1) P(1) C(23) -114.76(13) no
N(1) Ir(1) P(1) C(24) 127.98(13) no
P(1) Ir(1) C(2) C(3) -95.24(18) no
P(1) Ir(1) C(2) C(6) 147.69(17) no
P(1) Ir(1) C(2) C(7) 26.6(5) no
C(2) Ir(1) P(1) C(22) -173.67(17) no
C(2) Ir(1) P(1) C(23) 65.87(17) no
C(2) Ir(1) P(1) C(24) -51.39(17) no
P(1) Ir(1) C(3) C(2) 94.97(18) no
P(1) Ir(1) C(3) C(4) -147.42(17) no
P(1) Ir(1) C(3) C(8) -23.3(5) no
C(3) Ir(1) P(1) C(22) 148.10(17) no
C(3) Ir(1) P(1) C(23) 27.64(17) no
C(3) Ir(1) P(1) C(24) -89.63(17) no
P(1) Ir(1) C(4) C(3) 46.4(3) no
P(1) Ir(1) C(4) C(5) 163.39(9) no
P(1) Ir(1) C(4) C(9) -75.6(5) no
C(4) Ir(1) P(1) C(22) 121.33(19) no
C(4) Ir(1) P(1) C(23) 0.87(19) no
C(4) Ir(1) P(1) C(24) -116.39(18) no
P(1) Ir(1) C(6) C(2) -45.8(3) no
P(1) Ir(1) C(6) C(5) -164.12(8) no
P(1) Ir(1) C(6) C(11) 74.1(4) no
C(6) Ir(1) P(1) C(22) -147.4(2) no
C(6) Ir(1) P(1) C(23) 92.2(2) no
C(6) Ir(1) P(1) C(24) -25.1(2) no
N(1) Ir(1) C(3) C(2) -158.91(18) no
N(1) Ir(1) C(3) C(4) -41.3(4) no
N(1) Ir(1) C(3) C(8) 82.9(5) no
C(3) Ir(1) N(1) Ir(2) 157.0(3) no
C(3) Ir(1) N(1) S(1) -1.3(5) no
N(1) Ir(1) C(4) C(3) 153.63(18) no
N(1) Ir(1) C(4) C(5) -89.4(2) no
N(1) Ir(1) C(4) C(9) 31.6(6) no
C(4) Ir(1) N(1) Ir(2) 132.16(19) no
C(4) Ir(1) N(1) S(1) -26.1(4) no
N(1) Ir(1) C(5) C(4) 102.57(19) no
N(1) Ir(1) C(5) C(6) -141.75(19) no
N(1) Ir(1) C(5) C(10) -16.9(4) no
C(5) Ir(1) N(1) Ir(2) 92.97(18) no
C(5) Ir(1) N(1) S(1) -65.3(4) no
N(1) Ir(1) C(6) C(2) 171.34(16) no
N(1) Ir(1) C(6) C(5) 53.0(3) no
N(1) Ir(1) C(6) C(11) -68.8(4) no
C(6) Ir(1) N(1) Ir(2) 63.0(3) no
C(6) Ir(1) N(1) S(1) -95.3(4) no
C(2) Ir(1) C(3) C(2) 0.0(3) no
C(2) Ir(1) C(3) C(4) 117.6(4) no
C(2) Ir(1) C(3) C(8) -118.2(6) no
C(3) Ir(1) C(2) C(3) 0.0(3) no
C(3) Ir(1) C(2) C(6) -117.1(4) no
C(3) Ir(1) C(2) C(7) 121.9(6) no
C(2) Ir(1) C(4) C(3) -37.1(2) no
C(2) Ir(1) C(4) C(5) 79.9(3) no
C(2) Ir(1) C(4) C(9) -159.2(6) no
C(4) Ir(1) C(2) C(3) 37.1(3) no
C(4) Ir(1) C(2) C(6) -79.9(3) no
C(4) Ir(1) C(2) C(7) 159.0(5) no
C(2) Ir(1) C(5) C(4) -79.2(3) no
C(2) Ir(1) C(5) C(6) 36.5(2) no
C(2) Ir(1) C(5) C(10) 161.3(5) no
C(5) Ir(1) C(2) C(3) 80.1(3) no
C(5) Ir(1) C(2) C(6) -37.0(2) no
C(5) Ir(1) C(2) C(7) -158.1(5) no
C(2) Ir(1) C(6) C(2) 0.0(3) no
C(2) Ir(1) C(6) C(5) -118.3(4) no
C(2) Ir(1) C(6) C(11) 119.9(5) no
C(6) Ir(1) C(2) C(3) 117.1(4) no
C(6) Ir(1) C(2) C(6) 0.0(2) no
C(6) Ir(1) C(2) C(7) -121.1(6) no
C(3) Ir(1) C(4) C(3) 0.0(3) no
C(3) Ir(1) C(4) C(5) 117.0(4) no
C(3) Ir(1) C(4) C(9) -122.0(7) no
C(4) Ir(1) C(3) C(2) -117.6(4) no
C(4) Ir(1) C(3) C(4) 0.0(3) no
C(4) Ir(1) C(3) C(8) 124.2(6) no
C(3) Ir(1) C(5) C(4) -37.2(2) no
C(3) Ir(1) C(5) C(6) 78.4(3) no
C(3) Ir(1) C(5) C(10) -156.8(5) no
C(5) Ir(1) C(3) C(2) -79.6(3) no
C(5) Ir(1) C(3) C(4) 38.0(2) no
C(5) Ir(1) C(3) C(8) 162.2(5) no
C(3) Ir(1) C(6) C(2) 37.5(2) no
C(3) Ir(1) C(6) C(5) -80.8(3) no
C(3) Ir(1) C(6) C(11) 157.4(4) no
C(6) Ir(1) C(3) C(2) -37.25(19) no
C(6) Ir(1) C(3) C(4) 80.4(3) no
C(6) Ir(1) C(3) C(8) -155.5(5) no
C(4) Ir(1) C(5) C(4) 0.0(3) no
C(4) Ir(1) C(5) C(6) 115.7(4) no
C(4) Ir(1) C(5) C(10) -119.5(5) no
C(5) Ir(1) C(4) C(3) -117.0(4) no
C(5) Ir(1) C(4) C(5) 0.0(2) no
C(5) Ir(1) C(4) C(9) 121.0(6) no
C(4) Ir(1) C(6) C(2) 79.7(3) no
C(4) Ir(1) C(6) C(5) -38.6(3) no
C(4) Ir(1) C(6) C(11) -160.4(5) no
C(6) Ir(1) C(4) C(3) -78.9(3) no
C(6) Ir(1) C(4) C(5) 38.10(19) no
C(6) Ir(1) C(4) C(9) 159.1(6) no
C(5) Ir(1) C(6) C(2) 118.3(4) no
C(5) Ir(1) C(6) C(5) 0.0(3) no
C(5) Ir(1) C(6) C(11) -121.8(5) no
C(6) Ir(1) C(5) C(4) -115.7(4) no
C(6) Ir(1) C(5) C(6) 0.0(3) no
C(6) Ir(1) C(5) C(10) 124.8(6) no
Ir(1) Ir(2) N(1) Ir(1) 0.0 no
Ir(1) Ir(2) N(1) S(1) 159.9(4) no
Ir(1) Ir(2) C(12) C(13) -89.1(2) no
Ir(1) Ir(2) C(12) C(16) 152.80(7) no
Ir(1) Ir(2) C(12) C(17) 33.5(5) no
Ir(1) Ir(2) C(13) C(12) 120.58(15) no
Ir(1) Ir(2) C(13) C(14) -121.09(15) no
Ir(1) Ir(2) C(13) C(18) 1.9(5) no
Ir(1) Ir(2) C(14) C(13) 89.4(3) no
Ir(1) Ir(2) C(14) C(15) -153.66(9) no
Ir(1) Ir(2) C(14) C(19) -33.0(5) no
N(1) Ir(2) C(12) C(13) -170.2(2) no
N(1) Ir(2) C(12) C(16) 71.7(4) no
N(1) Ir(2) C(12) C(17) -47.5(5) no
C(12) Ir(2) N(1) Ir(1) 110.8(3) no
C(12) Ir(2) N(1) S(1) -89.3(4) no
N(1) Ir(2) C(14) C(13) 167.6(2) no
N(1) Ir(2) C(14) C(15) -75.5(4) no
N(1) Ir(2) C(14) C(19) 45.1(6) no
C(14) Ir(2) N(1) Ir(1) -112.9(3) no
C(14) Ir(2) N(1) S(1) 47.0(5) no
N(1) Ir(2) C(15) C(14) 136.62(17) no
N(1) Ir(2) C(15) C(16) -105.2(2) no
N(1) Ir(2) C(15) C(20) 15.7(5) no
C(15) Ir(2) N(1) Ir(1) -158.52(16) no
C(15) Ir(2) N(1) S(1) 1.4(4) no
N(1) Ir(2) C(16) C(12) -142.52(17) no
N(1) Ir(2) C(16) C(15) 100.1(3) no
N(1) Ir(2) C(16) C(21) -21.0(4) no
C(16) Ir(2) N(1) Ir(1) 156.47(15) no
C(16) Ir(2) N(1) S(1) -43.6(4) no
C(12) Ir(2) C(13) C(12) 0.0(2) no
C(12) Ir(2) C(13) C(14) 118.3(4) no
C(12) Ir(2) C(13) C(18) -118.7(5) no
C(13) Ir(2) C(12) C(13) 0.0(2) no
C(13) Ir(2) C(12) C(16) -118.1(4) no
C(13) Ir(2) C(12) C(17) 122.6(5) no
C(12) Ir(2) C(14) C(13) -36.75(19) no
C(12) Ir(2) C(14) C(15) 80.2(3) no
C(12) Ir(2) C(14) C(19) -159.2(5) no
C(14) Ir(2) C(12) C(13) 37.50(19) no
C(14) Ir(2) C(12) C(16) -80.6(3) no
C(14) Ir(2) C(12) C(17) 160.1(4) no
C(12) Ir(2) C(15) C(14) -79.9(2) no
C(12) Ir(2) C(15) C(16) 38.36(19) no
C(12) Ir(2) C(15) C(20) 159.2(5) no
C(15) Ir(2) C(12) C(13) 81.0(3) no
C(15) Ir(2) C(12) C(16) -37.14(19) no
C(15) Ir(2) C(12) C(17) -156.4(5) no
C(12) Ir(2) C(16) C(12) 0.0(2) no
C(12) Ir(2) C(16) C(15) -117.4(4) no
C(12) Ir(2) C(16) C(21) 121.5(5) no
C(16) Ir(2) C(12) C(13) 118.1(4) no
C(16) Ir(2) C(12) C(16) 0.0(2) no
C(16) Ir(2) C(12) C(17) -119.3(5) no
C(13) Ir(2) C(14) C(13) 0.0(3) no
C(13) Ir(2) C(14) C(15) 116.9(4) no
C(13) Ir(2) C(14) C(19) -122.4(5) no
C(14) Ir(2) C(13) C(12) -118.3(4) no
C(14) Ir(2) C(13) C(14) 0.0(3) no
C(14) Ir(2) C(13) C(18) 123.0(6) no
C(13) Ir(2) C(15) C(14) -37.90(18) no
C(13) Ir(2) C(15) C(16) 80.3(3) no
C(13) Ir(2) C(15) C(20) -158.8(5) no
C(15) Ir(2) C(13) C(12) -80.0(3) no
C(15) Ir(2) C(13) C(14) 38.37(19) no
C(15) Ir(2) C(13) C(18) 161.4(5) no
C(13) Ir(2) C(16) C(12) 36.72(18) no
C(13) Ir(2) C(16) C(15) -80.7(3) no
C(13) Ir(2) C(16) C(21) 158.2(4) no
C(16) Ir(2) C(13) C(12) -37.98(18) no
C(16) Ir(2) C(13) C(14) 80.3(3) no
C(16) Ir(2) C(13) C(18) -156.7(5) no
C(14) Ir(2) C(15) C(14) 0.0(2) no
C(14) Ir(2) C(15) C(16) 118.2(4) no
C(14) Ir(2) C(15) C(20) -120.9(5) no
C(15) Ir(2) C(14) C(13) -116.9(4) no
C(15) Ir(2) C(14) C(15) 0.00(19) no
C(15) Ir(2) C(14) C(19) 120.7(5) no
C(14) Ir(2) C(16) C(12) 79.5(2) no
C(14) Ir(2) C(16) C(15) -37.85(18) no
C(14) Ir(2) C(16) C(21) -159.0(4) no
C(16) Ir(2) C(14) C(13) -80.2(3) no
C(16) Ir(2) C(14) C(15) 36.70(18) no
C(16) Ir(2) C(14) C(19) 157.4(4) no
C(15) Ir(2) C(16) C(12) 117.4(4) no
C(15) Ir(2) C(16) C(15) 0.0(2) no
C(15) Ir(2) C(16) C(21) -121.1(5) no
C(16) Ir(2) C(15) C(14) -118.2(4) no
C(16) Ir(2) C(15) C(16) 0.0(2) no
C(16) Ir(2) C(15) C(20) 120.9(5) no
O(1) S(1) N(1) Ir(1) 61.7(4) no
O(1) S(1) N(1) Ir(2) -87.6(4) no
O(2) S(1) N(1) Ir(1) -167.6(3) no
O(2) S(1) N(1) Ir(2) 43.1(4) no
C(1) S(1) N(1) Ir(1) -52.4(4) no
C(1) S(1) N(1) Ir(2) 158.3(4) no
Ir(1) C(2) C(3) Ir(1) 0.0 no
Ir(1) C(2) C(3) C(4) -62.0(3) no
Ir(1) C(2) C(3) C(8) 124.1(5) no
Ir(1) C(2) C(6) Ir(1) 0.0 no
Ir(1) C(2) C(6) C(5) 61.1(3) no
Ir(1) C(2) C(6) C(11) -123.3(4) no
C(3) C(2) C(6) Ir(1) -64.3(4) no
C(3) C(2) C(6) C(5) -3.2(6) no
C(3) C(2) C(6) C(11) 172.4(4) no
C(6) C(2) C(3) Ir(1) 64.2(4) no
C(6) C(2) C(3) C(4) 2.3(6) no
C(6) C(2) C(3) C(8) -171.7(4) no
C(7) C(2) C(3) Ir(1) -125.4(6) no
C(7) C(2) C(3) C(4) 172.6(5) no
C(7) C(2) C(3) C(8) -1.3(8) no
C(7) C(2) C(6) Ir(1) 125.2(6) no
C(7) C(2) C(6) C(5) -173.7(5) no
C(7) C(2) C(6) C(11) 1.9(8) no
Ir(1) C(3) C(4) Ir(1) 0.0 no
Ir(1) C(3) C(4) C(5) -61.6(3) no
Ir(1) C(3) C(4) C(9) 121.3(5) no
C(2) C(3) C(4) Ir(1) 61.1(4) no
C(2) C(3) C(4) C(5) -0.4(6) no
C(2) C(3) C(4) C(9) -177.6(4) no
C(8) C(3) C(4) Ir(1) -125.2(6) no
C(8) C(3) C(4) C(5) 173.2(5) no
C(8) C(3) C(4) C(9) -4.0(9) no
Ir(1) C(4) C(5) Ir(1) 0.0 no
Ir(1) C(4) C(5) C(6) -63.9(3) no
Ir(1) C(4) C(5) C(10) 121.1(4) no
C(3) C(4) C(5) Ir(1) 62.4(4) no
C(3) C(4) C(5) C(6) -1.5(5) no
C(3) C(4) C(5) C(10) -176.6(4) no
C(9) C(4) C(5) Ir(1) -120.4(6) no
C(9) C(4) C(5) C(6) 175.7(5) no
C(9) C(4) C(5) C(10) 0.6(8) no
Ir(1) C(5) C(6) Ir(1) 0.0 no
Ir(1) C(5) C(6) C(2) -61.0(3) no
Ir(1) C(5) C(6) C(11) 123.5(4) no
C(4) C(5) C(6) Ir(1) 63.9(4) no
C(4) C(5) C(6) C(2) 2.9(5) no
C(4) C(5) C(6) C(11) -172.6(4) no
C(10) C(5) C(6) Ir(1) -121.4(6) no
C(10) C(5) C(6) C(2) 177.7(5) no
C(10) C(5) C(6) C(11) 2.2(8) no
Ir(2) C(12) C(13) Ir(2) 0.0 no
Ir(2) C(12) C(13) C(14) -58.9(3) no
Ir(2) C(12) C(13) C(18) 124.7(5) no
Ir(2) C(12) C(16) Ir(2) 0.0 no
Ir(2) C(12) C(16) C(15) 62.7(3) no
Ir(2) C(12) C(16) C(21) -118.4(5) no
C(13) C(12) C(16) Ir(2) -63.9(4) no
C(13) C(12) C(16) C(15) -1.2(6) no
C(13) C(12) C(16) C(21) 177.7(4) no
C(16) C(12) C(13) Ir(2) 62.4(4) no
C(16) C(12) C(13) C(14) 3.5(6) no
C(16) C(12) C(13) C(18) -172.8(4) no
C(17) C(12) C(13) Ir(2) -124.5(6) no
C(17) C(12) C(13) C(14) 176.6(5) no
C(17) C(12) C(13) C(18) 0.2(8) no
C(17) C(12) C(16) Ir(2) 123.0(5) no
C(17) C(12) C(16) C(15) -174.4(5) no
C(17) C(12) C(16) C(21) 4.6(8) no
Ir(2) C(13) C(14) Ir(2) 0.0 no
Ir(2) C(13) C(14) C(15) -63.4(3) no
Ir(2) C(13) C(14) C(19) 124.1(5) no
C(12) C(13) C(14) Ir(2) 58.9(4) no
C(12) C(13) C(14) C(15) -4.5(6) no
C(12) C(13) C(14) C(19) -177.0(5) no
C(18) C(13) C(14) Ir(2) -124.9(6) no
C(18) C(13) C(14) C(15) 171.7(5) no
C(18) C(13) C(14) C(19) -0.8(9) no
Ir(2) C(14) C(15) Ir(2) -0.0 no
Ir(2) C(14) C(15) C(16) -60.2(3) no
Ir(2) C(14) C(15) C(20) 120.9(5) no
C(13) C(14) C(15) Ir(2) 64.0(4) no
C(13) C(14) C(15) C(16) 3.8(6) no
C(13) C(14) C(15) C(20) -175.2(4) no
C(19) C(14) C(15) Ir(2) -123.4(6) no
C(19) C(14) C(15) C(16) 176.4(5) no
C(19) C(14) C(15) C(20) -2.6(9) no
Ir(2) C(15) C(16) Ir(2) 0.0 no
Ir(2) C(15) C(16) C(12) -61.2(3) no
Ir(2) C(15) C(16) C(21) 119.8(5) no
C(14) C(15) C(16) Ir(2) 59.7(4) no
C(14) C(15) C(16) C(12) -1.6(6) no
C(14) C(15) C(16) C(21) 179.4(4) no
C(20) C(15) C(16) Ir(2) -121.4(5) no
C(20) C(15) C(16) C(12) 177.4(5) no
C(20) C(15) C(16) C(21) -1.6(8) no
